data_7238447
loop_
_publ_author_name
'Zhu, Shilei'
'Zhang, Jingtuo'
'Vegesna, Giri'
'Tiwari, Ashutosh'
'Luo, Fen-Tair'
'Zeller, Matthias'
'Luck, Rudy'
'Li, Haihua'
'Green, Sarah'
'Liu, Haiying'

_publ_section_title
;
 Controlled Knoevenagel reactions of methyl groups of 1,3,5,7-tetramethyl
 BODIPY dyes for unique BODIPY dyes
;
_journal_issue 2
_journal_name_full 'RSC Adv.'
_journal_page_first 404
_journal_paper_doi 10.1039/C1RA00678A
_journal_volume 2
_journal_year 2012
_chemical_formula_moiety 'C21 H20 B F2 I N2 O2'
_chemical_formula_sum 'C21 H20 B F2 I N2 O2'
_chemical_formula_weight 508.10
_space_group_IT_number 2
_space_group_name_Hall '-P 1'
_space_group_name_H-M_alt 'P -1'
_symmetry_cell_setting triclinic
_symmetry_space_group_name_Hall '-P 1'
_symmetry_space_group_name_H-M 'P -1'
_atom_sites_solution_hydrogens geom
_atom_sites_solution_primary direct
_atom_sites_solution_secondary difmap
_audit_creation_method SHELXL-97
_cell_angle_alpha 66.655(2)
_cell_angle_beta 83.633(3)
_cell_angle_gamma 69.026(2)
_cell_formula_units_Z 2
_cell_length_a 9.4100(18)
_cell_length_b 10.603(2)
_cell_length_c 11.494(2)
_cell_measurement_reflns_used 6094
_cell_measurement_temperature 100(2)
_cell_measurement_theta_max 30.63
_cell_measurement_theta_min 2.23
_cell_volume 982.5(3)
_computing_cell_refinement 'Apex2 v2011.2-0'
_computing_data_collection 'Apex2 v2011.2-0 (Bruker, 2009)'
_computing_data_reduction 'Apex2 v2011.2-0'
_computing_molecular_graphics 'SHELXTL 6.14'
_computing_publication_material 'SHELXTL 6.14'
_computing_structure_refinement 'SHELXTL 6.14'
_computing_structure_solution 'SHELXTL 6.14 (Bruker, 2000-2003; Sheldrick, 2008)'
_diffrn_ambient_temperature 100(2)
_diffrn_measured_fraction_theta_full 0.988
_diffrn_measured_fraction_theta_max 0.900
_diffrn_measurement_device_type 'Bruker AXS SMART APEX CCD diffractometer'
_diffrn_measurement_method '\w scans'
_diffrn_radiation_monochromator graphite
_diffrn_radiation_source 'fine-focus sealed tube'
_diffrn_radiation_type MoK\a
_diffrn_radiation_wavelength 0.71073
_diffrn_reflns_av_R_equivalents 0.0234
_diffrn_reflns_av_sigmaI/netI 0.0268
_diffrn_reflns_limit_h_max 13
_diffrn_reflns_limit_h_min -13
_diffrn_reflns_limit_k_max 15
_diffrn_reflns_limit_k_min -15
_diffrn_reflns_limit_l_max 16
_diffrn_reflns_limit_l_min -16
_diffrn_reflns_number 17619
_diffrn_reflns_theta_full 28.50
_diffrn_reflns_theta_max 31.46
_diffrn_reflns_theta_min 1.93
_diffrn_standards_number 0
_exptl_absorpt_coefficient_mu 1.669
_exptl_absorpt_correction_T_max 0.7463
_exptl_absorpt_correction_T_min 0.6412
_exptl_absorpt_correction_type multi-scan
_exptl_absorpt_process_details 'Apex2 v2009.7-0 (Bruker, 2009)'
_exptl_crystal_colour red
_exptl_crystal_density_diffrn 1.717
_exptl_crystal_density_method 'not measured'
_exptl_crystal_description plate
_exptl_crystal_F_000 504
_exptl_crystal_size_max 0.44
_exptl_crystal_size_mid 0.39
_exptl_crystal_size_min 0.14
_refine_diff_density_max 0.842
_refine_diff_density_min -1.326
_refine_diff_density_rms 0.107
_refine_ls_extinction_method none
_refine_ls_goodness_of_fit_ref 1.301
_refine_ls_hydrogen_treatment constr
_refine_ls_matrix_type full
_refine_ls_number_parameters 277
_refine_ls_number_reflns 5863
_refine_ls_number_restraints 3
_refine_ls_restrained_S_all 1.302
_refine_ls_R_factor_all 0.0432
_refine_ls_R_factor_gt 0.0408
_refine_ls_shift/su_max 0.001
_refine_ls_shift/su_mean 0.000
_refine_ls_structure_factor_coef Fsqd
_refine_ls_weighting_details 'calc w=1/[\s^2^(Fo^2^)+(0.0000P)^2^+3.1231P] where P=(Fo^2^+2Fc^2^)/3'
_refine_ls_weighting_scheme calc
_refine_ls_wR_factor_gt 0.0954
_refine_ls_wR_factor_ref 0.0969
_reflns_number_gt 5590
_reflns_number_total 5863
_reflns_threshold_expression I>2\s(I)
_cod_data_source_file c1ra00678a.txt
_cod_data_source_block 11mz066_0m
_cod_depositor_comments
;
The following automatic conversions were performed:

data item '_symmetry_cell_setting' value 'Triclinic' was changed to
'triclinic' in accordance with the
/home/saulius/struct/COD-crude-data/automatic-downloads/DataCite-retrospective/RSC/depositions/lib/dictionaries/cif_core.dic
dictionary named 'cif_core.dic' version 2.4.2 last updated on
2011-04-26.

Automatic conversion script
Id: cif_fix_values 6909 2019-04-08 15:41:33Z antanas 
;
_cod_original_sg_symbol_H-M P-1
_cod_database_code 7238447

loop_
_symmetry_equiv_pos_as_xyz
'x, y, z'
'-x, -y, -z'

loop_
_atom_site_label
_atom_site_type_symbol
_atom_site_fract_x
_atom_site_fract_y
_atom_site_fract_z
_atom_site_U_iso_or_equiv
_atom_site_adp_type
_atom_site_occupancy
_atom_site_symmetry_multiplicity
_atom_site_calc_flag
_atom_site_refinement_flags
_atom_site_disorder_assembly
_atom_site_disorder_group
B1 B -0.1656(4) 0.3862(4) 0.4867(3) 0.0180(6) Uani 1 1 d . . .
C1 C -0.3646(4) 0.6226(4) 0.5841(3) 0.0253(7) Uani 1 1 d . . .
H1A H -0.3396 0.7121 0.5422 0.038 Uiso 1 1 calc R . .
H1B H -0.4462 0.6377 0.6432 0.038 Uiso 1 1 calc R . .
H1C H -0.3985 0.5989 0.5201 0.038 Uiso 1 1 calc R . .
C2 C -0.2276(3) 0.5001(3) 0.6547(3) 0.0189(6) Uani 1 1 d . A .
C3 C -0.1679(4) 0.4707(3) 0.7741(3) 0.0202(6) Uani 1 1 d D . .
C4 C -0.0379(3) 0.3464(3) 0.8052(3) 0.0176(5) Uani 1 1 d . A .
C5 C 0.0653(4) 0.2836(4) 0.9193(3) 0.0219(6) Uani 1 1 d . . .
H5A H 0.0278 0.3443 0.9696 0.033 Uiso 1 1 calc R A .
H5B H 0.1683 0.2815 0.8922 0.033 Uiso 1 1 calc R . .
H5C H 0.0674 0.1839 0.9708 0.033 Uiso 1 1 calc R . .
C6 C -0.0213(3) 0.2983(3) 0.7026(3) 0.0166(5) Uani 1 1 d . . .
C7 C 0.0883(3) 0.1816(3) 0.6814(3) 0.0162(5) Uani 1 1 d . A .
C8 C 0.0868(3) 0.1622(3) 0.5671(3) 0.0164(5) Uani 1 1 d . . .
C9 C 0.3225(4) -0.0739(3) 0.5893(3) 0.0223(6) Uani 1 1 d . . .
H9A H 0.3411 -0.1485 0.5541 0.034 Uiso 1 1 calc R A .
H9B H 0.3049 -0.1147 0.6802 0.034 Uiso 1 1 calc R . .
H9C H 0.4113 -0.0428 0.5768 0.034 Uiso 1 1 calc R . .
C10 C 0.1852(3) 0.0551(3) 0.5235(3) 0.0170(5) Uani 1 1 d . A .
C11 C 0.1299(3) 0.0922(3) 0.4016(3) 0.0184(6) Uani 1 1 d D . .
C12 C -0.0013(3) 0.2196(3) 0.3733(3) 0.0191(6) Uani 1 1 d . A .
C13 C -0.1008(4) 0.3024(4) 0.2552(3) 0.0240(6) Uani 1 1 d . . .
H13A H -0.2071 0.3386 0.2776 0.036 Uiso 1 1 calc R A .
H13B H -0.0906 0.2375 0.2110 0.036 Uiso 1 1 calc R . .
H13C H -0.0699 0.3852 0.1998 0.036 Uiso 1 1 calc R . .
C14 C 0.2060(3) 0.0727(3) 0.7827(3) 0.0168(5) Uani 1 1 d . . .
C15 C 0.1679(4) -0.0350(4) 0.8830(3) 0.0211(6) Uani 1 1 d . A .
H15 H 0.0669 -0.0361 0.8877 0.025 Uiso 1 1 calc R . .
C16 C 0.2767(4) -0.1418(4) 0.9773(3) 0.0233(6) Uani 1 1 d . . .
H16 H 0.2505 -0.2162 1.0452 0.028 Uiso 1 1 calc R A .
C17 C 0.4230(3) -0.1385(3) 0.9711(3) 0.0201(6) Uani 1 1 d . A .
C18 C 0.4624(4) -0.0303(4) 0.8714(3) 0.0213(6) Uani 1 1 d . . .
H18 H 0.5630 -0.0284 0.8676 0.026 Uiso 1 1 calc R A .
C19 C 0.3540(4) 0.0748(3) 0.7777(3) 0.0204(6) Uani 1 1 d . A .
H19 H 0.3806 0.1487 0.7095 0.025 Uiso 1 1 calc R . .
C20 C 0.4995(4) -0.3369(4) 1.1720(3) 0.0317(8) Uani 1 1 d . A .
H20A H 0.4162 -0.2816 1.2110 0.048 Uiso 1 1 calc R . .
H20B H 0.5883 -0.3923 1.2309 0.048 Uiso 1 1 calc R . .
H20C H 0.4670 -0.4046 1.1525 0.048 Uiso 1 1 calc R . .
F1 F -0.2988(2) 0.3525(2) 0.4943(2) 0.0261(4) Uani 1 1 d . . .
F2 F -0.1819(2) 0.5170(2) 0.38556(19) 0.0273(4) Uani 1 1 d . . .
I1 I -0.26987(3) 0.59216(3) 0.88239(2) 0.02383(8) Uani 0.8967(8) 1 d P A 1
C21 C 0.1981(4) 0.0120(4) 0.3201(4) 0.0215(7) Uani 0.8967(8) 1 d PD A 1
H21 H 0.2874 -0.0713 0.3525 0.026 Uiso 0.8967(8) 1 calc PR A 1
O1 O 0.1521(3) 0.0413(4) 0.2149(3) 0.0298(6) Uani 0.8967(8) 1 d PD A 1
I1B I 0.2011(3) -0.0090(3) 0.2809(3) 0.02383(8) Uani 0.1033(8) 1 d P A 2
C21B C -0.198(3) 0.565(3) 0.848(3) 0.0215(7) Uani 0.1033(8) 1 d PD A 2
H21B H -0.1284 0.5415 0.9133 0.026 Uiso 0.1033(8) 1 calc PR A 2
O1B O -0.315(2) 0.675(2) 0.821(2) 0.0298(6) Uani 0.1033(8) 1 d PD A 2
N1 N -0.1391(3) 0.3976(3) 0.6121(2) 0.0168(5) Uani 1 1 d . A .
N2 N -0.0264(3) 0.2608(3) 0.4727(2) 0.0170(5) Uani 1 1 d . A .
O2 O 0.5389(3) -0.2380(3) 1.0579(2) 0.0244(5) Uani 1 1 d . . .

loop_
_atom_site_aniso_label
_atom_site_aniso_U_11
_atom_site_aniso_U_22
_atom_site_aniso_U_33
_atom_site_aniso_U_23
_atom_site_aniso_U_13
_atom_site_aniso_U_12
B1 0.0169(14) 0.0150(15) 0.0186(15) -0.0066(12) -0.0049(12) 0.0003(12)
C1 0.0209(15) 0.0200(15) 0.0276(16) -0.0092(13) -0.0048(12) 0.0032(12)
C2 0.0169(13) 0.0161(13) 0.0216(14) -0.0087(11) -0.0008(11) -0.0014(11)
C3 0.0192(14) 0.0203(14) 0.0223(15) -0.0122(12) 0.0017(11) -0.0038(11)
C4 0.0178(13) 0.0182(14) 0.0181(13) -0.0094(11) -0.0003(10) -0.0047(11)
C5 0.0222(14) 0.0252(16) 0.0187(14) -0.0114(12) -0.0032(11) -0.0041(12)
C6 0.0156(12) 0.0172(13) 0.0168(13) -0.0077(11) -0.0025(10) -0.0034(10)
C7 0.0148(12) 0.0160(13) 0.0170(13) -0.0063(10) -0.0019(10) -0.0038(10)
C8 0.0159(12) 0.0167(13) 0.0157(13) -0.0074(10) -0.0015(10) -0.0027(10)
C9 0.0201(14) 0.0199(15) 0.0239(15) -0.0114(12) -0.0015(12) 0.0007(12)
C10 0.0159(12) 0.0159(13) 0.0191(13) -0.0080(11) -0.0003(10) -0.0037(10)
C11 0.0198(13) 0.0211(14) 0.0174(13) -0.0105(11) 0.0031(11) -0.0075(11)
C12 0.0201(14) 0.0234(15) 0.0155(13) -0.0084(11) -0.0002(11) -0.0082(12)
C13 0.0244(15) 0.0274(16) 0.0184(14) -0.0088(12) -0.0033(12) -0.0056(13)
C14 0.0155(12) 0.0152(13) 0.0172(13) -0.0079(10) -0.0042(10) 0.0010(10)
C15 0.0166(13) 0.0233(15) 0.0211(14) -0.0077(12) -0.0032(11) -0.0040(11)
C16 0.0256(15) 0.0197(15) 0.0210(15) -0.0028(12) -0.0071(12) -0.0068(12)
C17 0.0192(14) 0.0170(14) 0.0222(14) -0.0089(11) -0.0075(11) -0.0001(11)
C18 0.0173(13) 0.0230(15) 0.0237(15) -0.0106(12) -0.0048(11) -0.0035(11)
C19 0.0200(14) 0.0189(14) 0.0209(14) -0.0075(11) -0.0029(11) -0.0041(11)
C20 0.0341(19) 0.0264(18) 0.0264(17) -0.0011(14) -0.0124(14) -0.0072(15)
F1 0.0170(9) 0.0298(10) 0.0360(11) -0.0192(9) -0.0030(8) -0.0045(8)
F2 0.0326(11) 0.0193(9) 0.0222(10) -0.0038(8) -0.0069(8) -0.0026(8)
I1 0.02297(12) 0.02349(13) 0.02834(13) -0.01722(10) 0.00165(9) -0.00374(9)
C21 0.0219(17) 0.0232(18) 0.0264(19) -0.0170(16) 0.0056(14) -0.0086(14)
O1 0.0280(14) 0.0404(17) 0.0240(14) -0.0177(13) -0.0007(12) -0.0086(13)
I1B 0.02297(12) 0.02349(13) 0.02834(13) -0.01722(10) 0.00165(9) -0.00374(9)
C21B 0.0219(17) 0.0232(18) 0.0264(19) -0.0170(16) 0.0056(14) -0.0086(14)
O1B 0.0280(14) 0.0404(17) 0.0240(14) -0.0177(13) -0.0007(12) -0.0086(13)
N1 0.0146(11) 0.0152(11) 0.0180(12) -0.0074(9) -0.0030(9) 0.0000(9)
N2 0.0162(11) 0.0180(12) 0.0151(11) -0.0072(9) -0.0026(9) -0.0022(9)
O2 0.0227(11) 0.0194(11) 0.0254(12) -0.0059(9) -0.0108(9) -0.0008(9)

loop_
_atom_type_symbol
_atom_type_description
_atom_type_scat_dispersion_real
_atom_type_scat_dispersion_imag
_atom_type_scat_source
C C 0.0033 0.0016 'International Tables Vol C Tables 4.2.6.8 and 6.1.1.4'
H H 0.0000 0.0000 'International Tables Vol C Tables 4.2.6.8 and 6.1.1.4'
B B 0.0013 0.0007 'International Tables Vol C Tables 4.2.6.8 and 6.1.1.4'
I I -0.4742 1.8119 'International Tables Vol C Tables 4.2.6.8 and 6.1.1.4'
F F 0.0171 0.0103 'International Tables Vol C Tables 4.2.6.8 and 6.1.1.4'
N N 0.0061 0.0033 'International Tables Vol C Tables 4.2.6.8 and 6.1.1.4'
O O 0.0106 0.0060 'International Tables Vol C Tables 4.2.6.8 and 6.1.1.4'

loop_
_geom_angle_atom_site_label_1
_geom_angle_atom_site_label_2
_geom_angle_atom_site_label_3
_geom_angle
F2 B1 F1 109.1(2)
F2 B1 N2 111.3(3)
F1 B1 N2 109.9(3)
F2 B1 N1 110.5(3)
F1 B1 N1 109.2(3)
N2 B1 N1 106.8(2)
C2 C1 H1A 109.5
C2 C1 H1B 109.5
H1A C1 H1B 109.5
C2 C1 H1C 109.5
H1A C1 H1C 109.5
H1B C1 H1C 109.5
N1 C2 C3 108.8(3)
N1 C2 C1 123.7(3)
C3 C2 C1 127.5(3)
C4 C3 C2 108.8(3)
C4 C3 C21B 118.5(10)
C2 C3 C21B 130.7(10)
C4 C3 I1 127.6(2)
C2 C3 I1 123.5(2)
C3 C4 C6 105.6(3)
C3 C4 C5 126.0(3)
C6 C4 C5 128.3(3)
C4 C5 H5A 109.5
C4 C5 H5B 109.5
H5A C5 H5B 109.5
C4 C5 H5C 109.5
H5A C5 H5C 109.5
H5B C5 H5C 109.5
C7 C6 N1 120.6(3)
C7 C6 C4 131.3(3)
N1 C6 C4 108.1(2)
C6 C7 C8 120.9(3)
C6 C7 C14 119.4(3)
C8 C7 C14 119.6(3)
N2 C8 C7 120.4(3)
N2 C8 C10 108.3(2)
C7 C8 C10 131.3(3)
C10 C9 H9A 109.5
C10 C9 H9B 109.5
H9A C9 H9B 109.5
C10 C9 H9C 109.5
H9A C9 H9C 109.5
H9B C9 H9C 109.5
C11 C10 C8 106.2(3)
C11 C10 C9 124.8(3)
C8 C10 C9 128.9(3)
C10 C11 C12 108.0(3)
C10 C11 C21 125.1(3)
C12 C11 C21 126.9(3)
C10 C11 I1B 130.7(2)
C12 C11 I1B 121.3(2)
N2 C12 C11 108.7(3)
N2 C12 C13 122.6(3)
C11 C12 C13 128.7(3)
C12 C13 H13A 109.5
C12 C13 H13B 109.5
H13A C13 H13B 109.5
C12 C13 H13C 109.5
H13A C13 H13C 109.5
H13B C13 H13C 109.5
C15 C14 C19 119.3(3)
C15 C14 C7 119.0(3)
C19 C14 C7 121.7(3)
C14 C15 C16 120.5(3)
C14 C15 H15 119.7
C16 C15 H15 119.7
C17 C16 C15 119.6(3)
C17 C16 H16 120.2
C15 C16 H16 120.2
O2 C17 C16 124.5(3)
O2 C17 C18 115.0(3)
C16 C17 C18 120.5(3)
C19 C18 C17 119.6(3)
C19 C18 H18 120.2
C17 C18 H18 120.2
C18 C19 C14 120.5(3)
C18 C19 H19 119.7
C14 C19 H19 119.7
O2 C20 H20A 109.5
O2 C20 H20B 109.5
H20A C20 H20B 109.5
O2 C20 H20C 109.5
H20A C20 H20C 109.5
H20B C20 H20C 109.5
O1 C21 C11 126.3(4)
O1 C21 H21 116.8
C11 C21 H21 116.8
O1B C21B C3 118.7(19)
O1B C21B H21B 120.6
C3 C21B H21B 120.6
C2 N1 C6 108.7(2)
C2 N1 B1 125.9(2)
C6 N1 B1 125.4(2)
C12 N2 C8 108.8(2)
C12 N2 B1 125.8(2)
C8 N2 B1 125.2(2)
C17 O2 C20 117.2(3)

loop_
_geom_bond_atom_site_label_1
_geom_bond_atom_site_label_2
_geom_bond_distance
B1 F2 1.382(4)
B1 F1 1.406(4)
B1 N2 1.545(4)
B1 N1 1.547(4)
C1 C2 1.486(4)
C1 H1A 0.9800
C1 H1B 0.9800
C1 H1C 0.9800
C2 N1 1.341(4)
C2 C3 1.416(4)
C3 C4 1.389(4)
C3 C21B 1.485(17)
C3 I1 2.061(3)
C4 C6 1.432(4)
C4 C5 1.495(4)
C5 H5A 0.9800
C5 H5B 0.9800
C5 H5C 0.9800
C6 C7 1.387(4)
C6 N1 1.405(4)
C7 C8 1.410(4)
C7 C14 1.490(4)
C8 N2 1.402(4)
C8 C10 1.411(4)
C9 C10 1.498(4)
C9 H9A 0.9800
C9 H9B 0.9800
C9 H9C 0.9800
C10 C11 1.403(4)
C11 C12 1.415(4)
C11 C21 1.455(5)
C11 I1B 1.996(4)
C12 N2 1.347(4)
C12 C13 1.496(4)
C13 H13A 0.9800
C13 H13B 0.9800
C13 H13C 0.9800
C14 C15 1.385(4)
C14 C19 1.395(4)
C15 C16 1.396(4)
C15 H15 0.9500
C16 C17 1.383(5)
C16 H16 0.9500
C17 O2 1.371(3)
C17 C18 1.391(5)
C18 C19 1.386(4)
C18 H18 0.9500
C19 H19 0.9500
C20 O2 1.427(4)
C20 H20A 0.9800
C20 H20B 0.9800
C20 H20C 0.9800
C21 O1 1.212(5)
C21 H21 0.9500
C21B O1B 1.238(19)
C21B H21B 0.9500

loop_
_geom_torsion_atom_site_label_1
_geom_torsion_atom_site_label_2
_geom_torsion_atom_site_label_3
_geom_torsion_atom_site_label_4
_geom_torsion
N1 C2 C3 C4 0.4(4)
C1 C2 C3 C4 -179.5(3)
N1 C2 C3 C21B 163.8(17)
C1 C2 C3 C21B -16.1(18)
N1 C2 C3 I1 -177.0(2)
C1 C2 C3 I1 3.1(5)
C2 C3 C4 C6 -1.2(4)
C21B C3 C4 C6 -167.0(15)
I1 C3 C4 C6 176.0(2)
C2 C3 C4 C5 175.7(3)
C21B C3 C4 C5 10.0(16)
I1 C3 C4 C5 -7.0(5)
C3 C4 C6 C7 179.1(3)
C5 C4 C6 C7 2.2(6)
C3 C4 C6 N1 1.6(3)
C5 C4 C6 N1 -175.2(3)
N1 C6 C7 C8 1.9(5)
C4 C6 C7 C8 -175.3(3)
N1 C6 C7 C14 -176.0(3)
C4 C6 C7 C14 6.8(5)
C6 C7 C8 N2 -0.2(5)
C14 C7 C8 N2 177.7(3)
C6 C7 C8 C10 179.1(3)
C14 C7 C8 C10 -3.0(5)
N2 C8 C10 C11 0.6(3)
C7 C8 C10 C11 -178.8(3)
N2 C8 C10 C9 -179.6(3)
C7 C8 C10 C9 1.0(6)
C8 C10 C11 C12 -0.5(3)
C9 C10 C11 C12 179.6(3)
C8 C10 C11 C21 179.2(3)
C9 C10 C11 C21 -0.7(5)
C8 C10 C11 I1B -177.3(3)
C9 C10 C11 I1B 2.8(5)
C10 C11 C12 N2 0.3(4)
C21 C11 C12 N2 -179.4(3)
I1B C11 C12 N2 177.4(2)
C10 C11 C12 C13 179.7(3)
C21 C11 C12 C13 0.0(6)
I1B C11 C12 C13 -3.1(5)
C6 C7 C14 C15 79.3(4)
C8 C7 C14 C15 -98.6(4)
C6 C7 C14 C19 -102.0(4)
C8 C7 C14 C19 80.1(4)
C19 C14 C15 C16 -1.0(5)
C7 C14 C15 C16 177.8(3)
C14 C15 C16 C17 0.9(5)
C15 C16 C17 O2 -179.6(3)
C15 C16 C17 C18 -0.4(5)
O2 C17 C18 C19 179.2(3)
C16 C17 C18 C19 0.0(5)
C17 C18 C19 C14 0.0(5)
C15 C14 C19 C18 0.5(5)
C7 C14 C19 C18 -178.2(3)
C10 C11 C21 O1 179.6(4)
C12 C11 C21 O1 -0.7(6)
I1B C11 C21 O1 24.9(15)
C4 C3 C21B O1B -179(2)
C2 C3 C21B O1B 19(4)
I1 C3 C21B O1B -52(3)
C3 C2 N1 C6 0.7(4)
C1 C2 N1 C6 -179.4(3)
C3 C2 N1 B1 178.3(3)
C1 C2 N1 B1 -1.7(5)
C7 C6 N1 C2 -179.2(3)
C4 C6 N1 C2 -1.4(3)
C7 C6 N1 B1 3.1(5)
C4 C6 N1 B1 -179.1(3)
F2 B1 N1 C2 53.3(4)
F1 B1 N1 C2 -66.7(4)
N2 B1 N1 C2 174.5(3)
F2 B1 N1 C6 -129.4(3)
F1 B1 N1 C6 110.6(3)
N2 B1 N1 C6 -8.2(4)
C11 C12 N2 C8 0.1(3)
C13 C12 N2 C8 -179.4(3)
C11 C12 N2 B1 -174.2(3)
C13 C12 N2 B1 6.3(5)
C7 C8 N2 C12 179.1(3)
C10 C8 N2 C12 -0.4(3)
C7 C8 N2 B1 -6.6(5)
C10 C8 N2 B1 173.9(3)
F2 B1 N2 C12 -56.0(4)
F1 B1 N2 C12 65.0(4)
N1 B1 N2 C12 -176.7(3)
F2 B1 N2 C8 130.6(3)
F1 B1 N2 C8 -108.4(3)
N1 B1 N2 C8 9.9(4)
C16 C17 O2 C20 -10.5(5)
C18 C17 O2 C20 170.3(3)
